data_1544209
loop_
_publ_author_name
'Park, In Seob'
'Komiyama, Hideaki'
'Yasuda, Takuma'

_publ_section_title
;
 Pyrimidine-based twisted donor-acceptor delayed fluorescence molecules: a
 new universal platform for highly efficient blue electroluminescence.
;
_journal_issue 2
_journal_name_full 'Chemical science'
_journal_page_first 953
_journal_page_last 960
_journal_paper_doi 10.1039/c6sc03793c
_journal_volume 8
_journal_year 2017
_chemical_formula_moiety 'C99 H71 Cl3 N6'
_chemical_formula_sum 'C99 H71 Cl3 N6'
_chemical_formula_weight 1451.05
_space_group_crystal_system triclinic
_space_group_IT_number 2
_space_group_name_Hall '-P 1'
_space_group_name_H-M_alt 'P -1'
_symmetry_space_group_name_Hall '-P 1'
_symmetry_space_group_name_H-M 'P -1'
_atom_sites_solution_hydrogens geom
_atom_sites_solution_primary direct
_atom_sites_solution_secondary difmap
_audit_update_record
;
2016-08-24 deposited with the CCDC.
2016-09-26 downloaded from the CCDC.
;
_cell_angle_alpha 80.422(10)
_cell_angle_beta 78.548(11)
_cell_angle_gamma 70.256(9)
_cell_formula_units_Z 1
_cell_length_a 10.6057(11)
_cell_length_b 13.3692(18)
_cell_length_c 14.5882(17)
_cell_measurement_reflns_used 6963
_cell_measurement_temperature 123
_cell_measurement_theta_max 30.60
_cell_measurement_theta_min 2.19
_cell_volume 1897.0(4)
_computing_cell_refinement CrystalClear
_computing_data_collection 'CrystalClear (Rigaku Inc., 2008)'
_computing_data_reduction CrystalClear
_computing_molecular_graphics 'CrystalStructure 4.1'
_computing_publication_material 'CrystalStructure 4.1 (Rigaku, 2014)'
_computing_structure_refinement 'SHELXL2013 (Sheldrick, 2008)'
_computing_structure_solution 'Superflip (Palatinus, et al., 2007)'
_diffrn_ambient_temperature 123
_diffrn_detector_area_resol_mean 14.222
_diffrn_measured_fraction_theta_full 0.991
_diffrn_measured_fraction_theta_max 0.979
_diffrn_measurement_device_type 'Rigaku Saturn724'
_diffrn_measurement_method \w
_diffrn_radiation_type 'Mo K\a'
_diffrn_radiation_wavelength 0.71075
_diffrn_reflns_av_R_equivalents 0.0492
_diffrn_reflns_Laue_measured_fraction_full 0.991
_diffrn_reflns_Laue_measured_fraction_max 0.979
_diffrn_reflns_limit_h_max 13
_diffrn_reflns_limit_h_min -13
_diffrn_reflns_limit_k_max 17
_diffrn_reflns_limit_k_min -17
_diffrn_reflns_limit_l_max 18
_diffrn_reflns_limit_l_min -18
_diffrn_reflns_number 21561
_diffrn_reflns_point_group_measured_fraction_full 0.991
_diffrn_reflns_point_group_measured_fraction_max 0.979
_diffrn_reflns_theta_full 25.242
_diffrn_reflns_theta_max 27.520
_diffrn_reflns_theta_min 3.006
_diffrn_standards_number 0
_exptl_absorpt_coefficient_mu 0.176
_exptl_absorpt_correction_T_max 0.983
_exptl_absorpt_correction_T_min 0.869
_exptl_absorpt_correction_type multi-scan
_exptl_absorpt_process_details 'REQAB (Rigaku, 1998)'
_exptl_crystal_colour colorless
_exptl_crystal_density_diffrn 1.270
_exptl_crystal_density_method 'not measured'
_exptl_crystal_description prism
_exptl_crystal_F_000 758.00
_exptl_crystal_size_max 0.200
_exptl_crystal_size_mid 0.160
_exptl_crystal_size_min 0.100
_refine_diff_density_max 0.63
_refine_diff_density_min -0.45
_refine_ls_extinction_method none
_refine_ls_goodness_of_fit_ref 1.071
_refine_ls_hydrogen_treatment constr
_refine_ls_number_parameters 507
_refine_ls_number_reflns 8546
_refine_ls_number_restraints 0
_refine_ls_R_factor_all 0.0927
_refine_ls_R_factor_gt 0.0731
_refine_ls_shift/su_max 0.000
_refine_ls_structure_factor_coef Fsqd
_refine_ls_weighting_details 'w = 1/[\s^2^(Fo^2^)+(0.0785P)^2^+1.0225P] where P=(Fo^2^+2Fc^2^)/3'
_refine_ls_weighting_scheme calc
_refine_ls_wR_factor_gt 0.1727
_refine_ls_wR_factor_ref 0.1862
_reflns_number_gt 6716
_reflns_number_total 8546
_reflns_threshold_expression F^2^>2.0\s(F^2^)
_cod_data_source_file c6sc03793c2.cif
_cod_data_source_block inamori1602a
_cod_depositor_comments
;Adding full bibliography for 1544209.cif.

 Adding full bibliography for 1544209.cif.
;
_cod_database_code 1544209
_shelxl_res_file
;
TITL inamori1602a
CELL  0.71075 10.60570 13.36920 14.58820 80.422 78.548 70.256
ZERR  1 0.00110 0.00180 0.00170 0.010 0.011 0.009
LATT 1
SFAC C H N CL
UNIT 96 70 8 3
L.S. 10
FMAP 2
PLAN -25
WPDB -2
HTAB
LIST 4
TEMP -149.8
ACTA
SIZE 0.200 0.200 0.200
WGHT    0.078500    1.022500
FVAR       2.06237
PART -1
CL1   4    0.184611    0.067949    0.566673    10.50000    0.08752    0.05270 =
         0.06920   -0.01183   -0.02950    0.02120
CL2   4    0.076189    0.051787    0.402524    10.50000    0.10042    0.07069 =
         0.03475   -0.01361    0.00009   -0.00103
CL3   4   -0.042570   -0.009943    0.586379    10.50000    0.12154    0.28358 =
         0.04706   -0.01836    0.01760   -0.08761
PART 0
N1    3    0.447960    0.277929    0.536413    11.00000    0.03106    0.03060 =
         0.02169   -0.00160    0.00435   -0.00688
N2    3    0.954140    0.224496    0.206238    11.00000    0.02574    0.03225 =
         0.02340   -0.00370   -0.00064   -0.01293
N3    3    0.804366    0.178340    0.130592    11.00000    0.02825    0.02918 =
         0.02281   -0.00234   -0.00126   -0.01131
C1    1    0.447027    0.205673    0.618361    11.00000    0.02848    0.03114 =
         0.02312   -0.00473   -0.00270   -0.01181
C2    1    0.538958    0.101675    0.620966    11.00000    0.03380    0.03155 =
         0.02827   -0.00723   -0.00058   -0.00643
AFIX  43
H2    2    0.601997    0.078953    0.566513    11.00000   -1.20000
AFIX   0
C3    1    0.538270    0.032223    0.702232    11.00000    0.03573    0.02658 =
         0.03315   -0.00612   -0.00611   -0.00662
AFIX  43
H3    2    0.602117   -0.037598    0.702837    11.00000   -1.20000
AFIX   0
C4    1    0.446906    0.061402    0.783249    11.00000    0.03753    0.02715 =
         0.02656   -0.00303   -0.00664   -0.01209
C5    1    0.356174    0.163940    0.779076    11.00000    0.03380    0.02852 =
         0.02243   -0.00400   -0.00033   -0.01228
AFIX  43
H5    2    0.291762    0.185247    0.833301    11.00000   -1.20000
AFIX   0
C6    1    0.354705    0.237445    0.699205    11.00000    0.02821    0.02544 =
         0.02440   -0.00409   -0.00323   -0.01070
C7    1    0.262890    0.351561    0.704400    11.00000    0.02778    0.02437 =
         0.02034   -0.00384   -0.00005   -0.00952
C8    1    0.246507    0.409965    0.605597    11.00000    0.02665    0.02974 =
         0.02101   -0.00244   -0.00306   -0.01262
C9    1    0.140643    0.505476    0.593983    11.00000    0.02883    0.02934 =
         0.02609   -0.00519   -0.00268   -0.01098
AFIX  43
H9    2    0.076216    0.529689    0.647425    11.00000   -1.20000
AFIX   0
C10   1    0.125820    0.566215    0.507847    11.00000    0.03568    0.03198 =
         0.03054   -0.00248   -0.01012   -0.01322
C11   1    0.221656    0.528265    0.430957    11.00000    0.04316    0.03846 =
         0.02448    0.00365   -0.01079   -0.01641
AFIX  43
H11   2    0.214447    0.568287    0.370909    11.00000   -1.20000
AFIX   0
C12   1    0.326775    0.434054    0.439758    11.00000    0.03631    0.04014 =
         0.02205   -0.00217    0.00023   -0.01427
AFIX  43
H12   2    0.390072    0.409720    0.385869    11.00000   -1.20000
AFIX   0
C13   1    0.340930    0.374010    0.527473    11.00000    0.02781    0.02731 =
         0.02500   -0.00281   -0.00266   -0.01079
C14   1    0.447158   -0.014048    0.872526    11.00000    0.06057    0.03138 =
         0.03061    0.00124   -0.00914   -0.01243
AFIX 137
H14A  2    0.409560    0.027231    0.926740    11.00000   -1.20000
H14B  2    0.540315   -0.059246    0.878164    11.00000   -1.20000
H14C  2    0.391762   -0.059141    0.870667    11.00000   -1.20000
AFIX   0
C15   1    0.011192    0.669236    0.499652    11.00000    0.04494    0.03874 =
         0.03544   -0.00030   -0.01408   -0.00783
AFIX 137
H15A  2   -0.064233    0.656082    0.479677    11.00000   -1.20000
H15B  2    0.042289    0.721146    0.453103    11.00000   -1.20000
H15C  2   -0.019190    0.697626    0.560834    11.00000   -1.20000
AFIX   0
C16   1    0.123292    0.363001    0.762280    11.00000    0.02816    0.02419 =
         0.02132    0.00073   -0.00338   -0.00952
C17   1    0.027544    0.318156    0.751527    11.00000    0.03183    0.02992 =
         0.02307   -0.00131   -0.00297   -0.01256
AFIX  43
H17   2    0.048559    0.267736    0.707490    11.00000   -1.20000
AFIX   0
C18   1   -0.099704    0.348137    0.806204    11.00000    0.02942    0.03623 =
         0.02729    0.00349   -0.00494   -0.01449
AFIX  43
H18   2   -0.165937    0.317488    0.799895    11.00000   -1.20000
AFIX   0
C19   1   -0.130841    0.422649    0.870076    11.00000    0.02704    0.03455 =
         0.02856    0.00030    0.00016   -0.00754
AFIX  43
H19   2   -0.219223    0.444134    0.905425    11.00000   -1.20000
AFIX   0
C20   1   -0.034512    0.466084    0.882896    11.00000    0.03146    0.02777 =
         0.02660   -0.00344   -0.00054   -0.00565
AFIX  43
H20   2   -0.055674    0.516020    0.927390    11.00000   -1.20000
AFIX   0
C21   1    0.093828    0.434938    0.829171    11.00000    0.02980    0.02279 =
         0.02025    0.00031   -0.00135   -0.00787
C22   1    0.215230    0.465364    0.827575    11.00000    0.03372    0.02218 =
         0.02086   -0.00012   -0.00289   -0.01053
C23   1    0.240499    0.528877    0.882832    11.00000    0.04112    0.02695 =
         0.02450   -0.00437   -0.00044   -0.01506
AFIX  43
H23   2    0.170751    0.565745    0.928572    11.00000   -1.20000
AFIX   0
C24   1    0.369325    0.537824    0.870340    11.00000    0.04978    0.03363 =
         0.02730   -0.00388   -0.00686   -0.02138
AFIX  43
H24   2    0.388459    0.580169    0.908677    11.00000   -1.20000
AFIX   0
C25   1    0.471225    0.485346    0.802097    11.00000    0.03775    0.03832 =
         0.03213   -0.00362   -0.00338   -0.02102
AFIX  43
H25   2    0.559312    0.491759    0.794601    11.00000   -1.20000
AFIX   0
C26   1    0.444691    0.423836    0.745102    11.00000    0.03093    0.03224 =
         0.02642   -0.00431   -0.00107   -0.01099
AFIX  43
H26   2    0.513495    0.389047    0.697801    11.00000   -1.20000
AFIX   0
C27   1    0.316663    0.413960    0.758202    11.00000    0.03207    0.02383 =
         0.02082    0.00064   -0.00386   -0.01057
C28   1    0.551574    0.251259    0.456300    11.00000    0.02916    0.03232 =
         0.02129   -0.00293   -0.00074   -0.00921
C29   1    0.652569    0.298627    0.438354    11.00000    0.03798    0.03895 =
         0.02616   -0.00974    0.00042   -0.01575
AFIX  43
H29   2    0.657484    0.342561    0.481587    11.00000   -1.20000
AFIX   0
C30   1    0.746825    0.281790    0.356928    11.00000    0.03340    0.03753 =
         0.02861   -0.00801   -0.00002   -0.01742
AFIX  43
H30   2    0.816284    0.314337    0.344800    11.00000   -1.20000
AFIX   0
C31   1    0.740801    0.217695    0.292729    11.00000    0.02747    0.03027 =
         0.02207   -0.00253   -0.00272   -0.00976
C32   1    0.639652    0.169102    0.312371    11.00000    0.03345    0.04112 =
         0.02569   -0.01007    0.00125   -0.01840
AFIX  43
H32   2    0.634831    0.124570    0.269635    11.00000   -1.20000
AFIX   0
C33   1    0.545662    0.185507    0.394304    11.00000    0.03380    0.04236 =
         0.02658   -0.00582    0.00147   -0.02108
AFIX  43
H33   2    0.477458    0.151619    0.407715    11.00000   -1.20000
AFIX   0
C34   1    0.839332    0.205050    0.204504    11.00000    0.02594    0.02627 =
         0.02249   -0.00287   -0.00283   -0.00860
C35   1    1.042141    0.220346    0.125606    11.00000    0.02431    0.02628 =
         0.02474   -0.00154   -0.00217   -0.00702
C36   1    1.013992    0.194612    0.044910    11.00000    0.02672    0.03008 =
         0.02346   -0.00380    0.00012   -0.00909
AFIX  43
H36   2    1.075331    0.192397   -0.012409    11.00000   -1.20000
AFIX   0
C37   1    0.893814    0.172256    0.050436    11.00000    0.02661    0.02597 =
         0.02243   -0.00151   -0.00203   -0.00945
C38   1    1.165299    0.247701    0.128422    11.00000    0.02568    0.02595 =
         0.02983   -0.00343   -0.00352   -0.00828
C39   1    1.197839    0.253049    0.215063    11.00000    0.03194    0.03522 =
         0.03363   -0.00503   -0.00442   -0.01283
AFIX  43
H39   2    1.142536    0.236801    0.271430    11.00000   -1.20000
AFIX   0
C40   1    1.310178    0.281861    0.219846    11.00000    0.03527    0.04261 =
         0.04713   -0.01114   -0.01038   -0.01453
AFIX  43
H40   2    1.331016    0.286214    0.279166    11.00000   -1.20000
AFIX   0
C41   1    1.391766    0.304238    0.137749    11.00000    0.02768    0.03365 =
         0.06254   -0.00585   -0.00745   -0.01337
AFIX  43
H41   2    1.470182    0.322014    0.140887    11.00000   -1.20000
AFIX   0
C42   1    1.359722    0.300845    0.051355    11.00000    0.02787    0.03252 =
         0.04577    0.00073    0.00109   -0.01085
AFIX  43
H42   2    1.414764    0.318009   -0.004797    11.00000   -1.20000
AFIX   0
C43   1    1.247493    0.272461    0.046527    11.00000    0.02614    0.02962 =
         0.03335   -0.00077   -0.00172   -0.00740
AFIX  43
H43   2    1.226183    0.269800   -0.013089    11.00000   -1.20000
AFIX   0
C44   1    0.857291    0.143751   -0.032500    11.00000    0.03173    0.02822 =
         0.02257   -0.00166   -0.00264   -0.01406
C45   1    0.955508    0.091993   -0.102517    11.00000    0.03559    0.02755 =
         0.02797   -0.00445   -0.00357   -0.00918
AFIX  43
H45   2    1.048665    0.071802   -0.096582    11.00000   -1.20000
AFIX   0
C46   1    0.918557    0.069579   -0.181025    11.00000    0.04688    0.03720 =
         0.03020   -0.01096   -0.00169   -0.01404
AFIX  43
H46   2    0.986438    0.033965   -0.228374    11.00000   -1.20000
AFIX   0
C47   1    0.783798    0.098794   -0.190520    11.00000    0.05594    0.05082 =
         0.02987   -0.01035   -0.00960   -0.02377
AFIX  43
H47   2    0.758803    0.083601   -0.244436    11.00000   -1.20000
AFIX   0
C48   1    0.684474    0.150541   -0.121067    11.00000    0.03924    0.05681 =
         0.03661   -0.00742   -0.00903   -0.02326
AFIX  43
H48   2    0.591527    0.171248   -0.127724    11.00000   -1.20000
AFIX   0
C49   1    0.721017    0.171934   -0.042100    11.00000    0.03249    0.04279 =
         0.02857   -0.00500   -0.00183   -0.01688
AFIX  43
H49   2    0.652775    0.206030    0.005818    11.00000   -1.20000
AFIX   0
PART -1
C50   1    0.106301   -0.001645    0.517698    10.50000    0.07957    0.06297 =
         0.05085    0.00034    0.00698    0.01916
AFIX  13
H50   2    0.169601   -0.076298    0.514220    10.50000   -1.20000
PART 0
AFIX   0
HKLF 4
 
REM  inamori1602a
REM R1 =  0.0731 for    6716 Fo > 4sig(Fo)  and  0.0927 for all    8546 data
REM    507 parameters refined using      0 restraints
 
END  
     
WGHT      0.0783      1.0224 

REM No hydrogen bonds found for HTAB generation

REM Highest difference peak  0.630,  deepest hole -0.452,  1-sigma level  0.100
Q1    1   0.2604  0.1264  0.4876  11.00000  0.05    0.63
Q2    1   0.1947  0.0816  0.6506  11.00000  0.05    0.61
Q3    1   0.9905  0.2246  0.2690  11.00000  0.05    0.33
Q4    1   0.9942  0.2974  0.2919  11.00000  0.05    0.30
Q5    1   0.8946  0.3508  0.2784  11.00000  0.05    0.29
Q6    1   0.9952  0.2635  0.3262  11.00000  0.05    0.29
Q7    1   0.9064  0.2991  0.3376  11.00000  0.05    0.29
Q8    1   0.8007  0.3580  0.3238  11.00000  0.05    0.28
Q9    1  -0.0171  0.6886  0.4238  11.00000  0.05    0.28
Q10   1   0.5061  0.4392  0.6473  11.00000  0.05    0.28
Q11   1   1.2985  0.1362  0.0695  11.00000  0.05    0.28
Q12   1   0.9251  0.3972  0.2234  11.00000  0.05    0.27
Q13   1   0.4968  0.5041  0.5489  11.00000  0.05    0.27
Q14   1   0.4995  0.4420  0.5904  11.00000  0.05    0.27
Q15   1   0.0902  0.1913  0.6990  11.00000  0.05    0.27
Q16   1   0.4330  0.0736  0.4617  11.00000  0.05    0.26
Q17   1   1.2789  0.1257  0.0090  11.00000  0.05    0.26
Q18   1   0.4919  0.4529  0.5089  11.00000  0.05    0.26
Q19   1   0.9580  0.3223  0.2254  11.00000  0.05    0.26
Q20   1   1.3824  0.1467  0.0000  11.00000  0.05    0.26
Q21   1   0.8416  0.3669  0.2416  11.00000  0.05    0.25
Q22   1   0.5143  0.3935  0.6064  11.00000  0.05    0.25
Q23   1  -0.3109  0.4559  0.8476  11.00000  0.05    0.25
Q24   1   0.0388  0.2041  0.7685  11.00000  0.05    0.25
Q25   1   0.2422  0.5637  0.2747  11.00000  0.05    0.25
;

loop_
_symmetry_equiv_pos_site_id
_space_group_symop_operation_xyz
1 +X,+Y,+Z
2 -X,-Y,-Z

loop_
_atom_site_label
_atom_site_type_symbol
_atom_site_fract_x
_atom_site_fract_y
_atom_site_fract_z
_atom_site_U_iso_or_equiv
_atom_site_adp_type
_atom_site_occupancy
_atom_site_site_symmetry_multiplicity
_atom_site_calc_flag
_atom_site_refinement_flags
Cl1 Cl 0.1846(2) 0.06795(14) 0.56667(13) 0.0778(6) Uani 0.5 2 d .
Cl2 Cl 0.0762(3) 0.05179(19) 0.40252(18) 0.0759(8) Uani 0.5 2 d .
Cl3 Cl -0.0426(4) -0.0099(5) 0.5864(3) 0.149(2) Uani 0.5 2 d .
N1 N 0.44796(18) 0.27793(15) 0.53641(12) 0.0299(4) Uani 1 2 d .
N2 N 0.95414(17) 0.22450(14) 0.20624(12) 0.0265(4) Uani 1 2 d .
N3 N 0.80437(18) 0.17834(14) 0.13059(12) 0.0266(4) Uani 1 2 d .
C1 C 0.4470(2) 0.20567(17) 0.61836(14) 0.0269(4) Uani 1 2 d .
C2 C 0.5390(2) 0.10168(18) 0.62097(16) 0.0323(5) Uani 1 2 d .
C3 C 0.5383(2) 0.03222(18) 0.70223(16) 0.0322(5) Uani 1 2 d .
C4 C 0.4469(2) 0.06140(17) 0.78325(15) 0.0297(5) Uani 1 2 d .
C5 C 0.3562(2) 0.16394(17) 0.77908(15) 0.0280(5) Uani 1 2 d .
C6 C 0.3547(2) 0.23744(16) 0.69920(14) 0.0254(4) Uani 1 2 d .
C7 C 0.2629(2) 0.35156(16) 0.70440(14) 0.0242(4) Uani 1 2 d .
C8 C 0.2465(2) 0.40997(17) 0.60560(14) 0.0250(4) Uani 1 2 d .
C9 C 0.1406(2) 0.50548(17) 0.59398(15) 0.0276(4) Uani 1 2 d .
C10 C 0.1258(2) 0.56621(18) 0.50785(16) 0.0314(5) Uani 1 2 d .
C11 C 0.2217(2) 0.52826(19) 0.43096(16) 0.0345(5) Uani 1 2 d .
C12 C 0.3268(2) 0.43405(19) 0.43976(15) 0.0331(5) Uani 1 2 d .
C13 C 0.3409(2) 0.37401(17) 0.52747(14) 0.0264(4) Uani 1 2 d .
C14 C 0.4472(3) -0.01405(19) 0.87253(17) 0.0416(6) Uani 1 2 d .
C15 C 0.0112(3) 0.6692(2) 0.49965(18) 0.0404(6) Uani 1 2 d .
C16 C 0.1233(2) 0.36300(16) 0.76228(14) 0.0247(4) Uani 1 2 d .
C17 C 0.0275(2) 0.31816(17) 0.75153(15) 0.0279(5) Uani 1 2 d .
C18 C -0.0997(2) 0.34814(18) 0.80620(15) 0.0307(5) Uani 1 2 d .
C19 C -0.1308(2) 0.42265(18) 0.87008(16) 0.0317(5) Uani 1 2 d .
C20 C -0.0345(2) 0.46608(17) 0.88290(15) 0.0301(5) Uani 1 2 d .
C21 C 0.0938(2) 0.43494(16) 0.82917(14) 0.0251(4) Uani 1 2 d .
C22 C 0.2152(2) 0.46536(16) 0.82757(14) 0.0256(4) Uani 1 2 d .
C23 C 0.2405(2) 0.52888(17) 0.88283(15) 0.0302(5) Uani 1 2 d .
C24 C 0.3693(3) 0.53782(19) 0.87034(16) 0.0346(5) Uani 1 2 d .
C25 C 0.4712(2) 0.48535(19) 0.80210(16) 0.0340(5) Uani 1 2 d .
C26 C 0.4447(2) 0.42384(18) 0.74510(15) 0.0299(5) Uani 1 2 d .
C27 C 0.3167(2) 0.41396(16) 0.75820(14) 0.0255(4) Uani 1 2 d .
C28 C 0.5516(2) 0.25126(17) 0.45630(14) 0.0282(5) Uani 1 2 d .
C29 C 0.6526(2) 0.29863(19) 0.43835(16) 0.0334(5) Uani 1 2 d .
C30 C 0.7468(2) 0.28179(19) 0.35693(15) 0.0317(5) Uani 1 2 d .
C31 C 0.7408(2) 0.21770(17) 0.29273(14) 0.0266(4) Uani 1 2 d .
C32 C 0.6397(2) 0.16910(19) 0.31237(15) 0.0318(5) Uani 1 2 d .
C33 C 0.5457(2) 0.18551(19) 0.39430(15) 0.0325(5) Uani 1 2 d .
C34 C 0.8393(2) 0.20505(16) 0.20450(14) 0.0249(4) Uani 1 2 d .
C35 C 1.0421(2) 0.22035(16) 0.12561(14) 0.0257(4) Uani 1 2 d .
C36 C 1.0140(2) 0.19461(17) 0.04491(15) 0.0272(4) Uani 1 2 d .
C37 C 0.8938(2) 0.17226(16) 0.05044(14) 0.0251(4) Uani 1 2 d .
C38 C 1.1653(2) 0.24770(17) 0.12842(15) 0.0272(4) Uani 1 2 d .
C39 C 1.1978(2) 0.25305(18) 0.21506(16) 0.0329(5) Uani 1 2 d .
C40 C 1.3102(2) 0.2819(2) 0.21985(19) 0.0397(6) Uani 1 2 d .
C41 C 1.3918(2) 0.30424(19) 0.1378(2) 0.0402(6) Uani 1 2 d .
C42 C 1.3597(2) 0.30085(19) 0.05135(18) 0.0366(5) Uani 1 2 d .
C43 C 1.2475(2) 0.27246(17) 0.04653(16) 0.0308(5) Uani 1 2 d .
C44 C 0.8573(2) 0.14375(17) -0.03250(14) 0.0267(4) Uani 1 2 d .
C45 C 0.9555(2) 0.09199(17) -0.10252(15) 0.0306(5) Uani 1 2 d .
C46 C 0.9186(3) 0.06958(19) -0.18102(17) 0.0376(5) Uani 1 2 d .
C47 C 0.7838(3) 0.0988(2) -0.19052(17) 0.0426(6) Uani 1 2 d .
C48 C 0.6845(3) 0.1505(2) -0.12107(17) 0.0414(6) Uani 1 2 d .
C49 C 0.7210(2) 0.17193(19) -0.04210(16) 0.0336(5) Uani 1 2 d .
C50 C 0.1063(8) -0.0017(6) 0.5177(5) 0.079(2) Uani 0.5 2 d .
H2 H 0.602 0.07895 0.56651 0.0388 Uiso 1 2 calc R
H3 H 0.60212 -0.0376 0.70284 0.0386 Uiso 1 2 calc R
H5 H 0.29176 0.18525 0.8333 0.0336 Uiso 1 2 calc R
H9 H 0.07622 0.52969 0.64743 0.0331 Uiso 1 2 calc R
H11 H 0.21445 0.56829 0.37091 0.0414 Uiso 1 2 calc R
H12 H 0.39007 0.40972 0.38587 0.0397 Uiso 1 2 calc R
H14A H 0.40956 0.02723 0.92674 0.0500 Uiso 1 2 calc R
H14B H 0.54032 -0.05925 0.87816 0.0500 Uiso 1 2 calc R
H14C H 0.39176 -0.05914 0.87067 0.0500 Uiso 1 2 calc R
H15A H -0.06423 0.65608 0.47968 0.0485 Uiso 1 2 calc R
H15B H 0.04229 0.72115 0.4531 0.0485 Uiso 1 2 calc R
H15C H -0.01919 0.69763 0.56083 0.0485 Uiso 1 2 calc R
H17 H 0.04856 0.26774 0.70749 0.0335 Uiso 1 2 calc R
H18 H -0.16594 0.31749 0.7999 0.0368 Uiso 1 2 calc R
H19 H -0.21922 0.44413 0.90542 0.0380 Uiso 1 2 calc R
H20 H -0.05567 0.51602 0.92739 0.0361 Uiso 1 2 calc R
H23 H 0.17075 0.56575 0.92857 0.0362 Uiso 1 2 calc R
H24 H 0.38846 0.58017 0.90868 0.0415 Uiso 1 2 calc R
H25 H 0.55931 0.49176 0.7946 0.0408 Uiso 1 2 calc R
H26 H 0.51349 0.38905 0.6978 0.0359 Uiso 1 2 calc R
H29 H 0.65748 0.34256 0.48159 0.0401 Uiso 1 2 calc R
H30 H 0.81628 0.31434 0.3448 0.0381 Uiso 1 2 calc R
H32 H 0.63483 0.12457 0.26963 0.0381 Uiso 1 2 calc R
H33 H 0.47746 0.15162 0.40772 0.0390 Uiso 1 2 calc R
H36 H 1.07533 0.1924 -0.01241 0.0326 Uiso 1 2 calc R
H39 H 1.14254 0.2368 0.27143 0.0395 Uiso 1 2 calc R
H40 H 1.33102 0.28621 0.27917 0.0477 Uiso 1 2 calc R
H41 H 1.47018 0.32201 0.14089 0.0482 Uiso 1 2 calc R
H42 H 1.41476 0.31801 -0.0048 0.0439 Uiso 1 2 calc R
H43 H 1.22618 0.2698 -0.01309 0.0370 Uiso 1 2 calc R
H45 H 1.04866 0.0718 -0.09658 0.0367 Uiso 1 2 calc R
H46 H 0.98644 0.03397 -0.22837 0.0451 Uiso 1 2 calc R
H47 H 0.7588 0.0836 -0.24444 0.0511 Uiso 1 2 calc R
H48 H 0.59153 0.17125 -0.12772 0.0496 Uiso 1 2 calc R
H49 H 0.65277 0.20603 0.00582 0.0403 Uiso 1 2 calc R
H50 H 0.1696 -0.0763 0.51422 0.0942 Uiso 0.5 2 calc R

loop_
_atom_site_aniso_label
_atom_site_aniso_U_11
_atom_site_aniso_U_22
_atom_site_aniso_U_33
_atom_site_aniso_U_12
_atom_site_aniso_U_13
_atom_site_aniso_U_23
Cl1 0.0875(12) 0.0527(9) 0.0692(11) 0.0212(8) -0.0295(10) -0.0118(8)
Cl2 0.100(2) 0.0707(12) 0.0348(10) -0.0010(12) 0.0001(12) -0.0136(8)
Cl3 0.122(2) 0.284(6) 0.0471(14) -0.088(3) 0.0176(14) -0.018(3)
N1 0.0311(10) 0.0306(10) 0.0217(9) -0.0069(8) 0.0043(8) -0.0016(7)
N2 0.0257(9) 0.0323(10) 0.0234(9) -0.0129(8) -0.0006(7) -0.0037(7)
N3 0.0283(9) 0.0292(9) 0.0228(9) -0.0113(8) -0.0013(7) -0.0023(7)
C1 0.0285(11) 0.0311(11) 0.0231(10) -0.0118(9) -0.0027(9) -0.0047(8)
C2 0.0338(12) 0.0316(12) 0.0283(11) -0.0064(10) -0.0006(10) -0.0072(9)
C3 0.0357(12) 0.0266(11) 0.0331(12) -0.0066(9) -0.0061(10) -0.0061(9)
C4 0.0375(12) 0.0272(11) 0.0266(11) -0.0121(9) -0.0066(10) -0.0030(8)
C5 0.0338(12) 0.0285(11) 0.0224(10) -0.0123(9) -0.0003(9) -0.0040(8)
C6 0.0282(11) 0.0254(10) 0.0244(10) -0.0107(9) -0.0032(9) -0.0041(8)
C7 0.0278(11) 0.0244(10) 0.0203(10) -0.0095(8) -0.0001(8) -0.0038(8)
C8 0.0267(10) 0.0297(11) 0.0210(10) -0.0126(9) -0.0031(8) -0.0024(8)
C9 0.0288(11) 0.0293(11) 0.0261(11) -0.0110(9) -0.0027(9) -0.0052(8)
C10 0.0357(12) 0.0320(12) 0.0305(11) -0.0132(10) -0.0101(10) -0.0025(9)
C11 0.0432(13) 0.0385(13) 0.0245(11) -0.0164(11) -0.0108(10) 0.0037(9)
C12 0.0363(12) 0.0401(13) 0.0221(11) -0.0143(10) 0.0002(9) -0.0022(9)
C13 0.0278(11) 0.0273(11) 0.0250(10) -0.0108(9) -0.0027(9) -0.0028(8)
C14 0.0606(17) 0.0314(12) 0.0306(12) -0.0124(12) -0.0091(12) 0.0012(10)
C15 0.0449(14) 0.0387(13) 0.0354(13) -0.0078(11) -0.0141(11) -0.0003(10)
C16 0.0282(11) 0.0242(10) 0.0213(10) -0.0095(8) -0.0034(8) 0.0007(8)
C17 0.0318(11) 0.0299(11) 0.0231(10) -0.0126(9) -0.0030(9) -0.0013(8)
C18 0.0294(11) 0.0362(12) 0.0273(11) -0.0145(10) -0.0049(9) 0.0035(9)
C19 0.0270(11) 0.0345(12) 0.0286(11) -0.0075(9) 0.0002(9) 0.0003(9)
C20 0.0315(12) 0.0278(11) 0.0266(11) -0.0056(9) -0.0005(9) -0.0034(8)
C21 0.0298(11) 0.0228(10) 0.0203(10) -0.0079(8) -0.0014(8) 0.0003(8)
C22 0.0337(11) 0.0222(10) 0.0209(10) -0.0105(9) -0.0029(9) -0.0001(8)
C23 0.0411(13) 0.0270(11) 0.0245(10) -0.0151(10) -0.0004(10) -0.0044(8)
C24 0.0498(14) 0.0336(12) 0.0273(11) -0.0214(11) -0.0069(10) -0.0039(9)
C25 0.0377(13) 0.0383(13) 0.0321(12) -0.0210(11) -0.0034(10) -0.0036(10)
C26 0.0309(11) 0.0322(11) 0.0264(11) -0.0110(9) -0.0011(9) -0.0043(9)
C27 0.0321(11) 0.0238(10) 0.0208(10) -0.0106(9) -0.0039(9) 0.0006(8)
C28 0.0292(11) 0.0323(11) 0.0213(10) -0.0092(9) -0.0007(9) -0.0029(8)
C29 0.0380(13) 0.0389(13) 0.0262(11) -0.0158(10) 0.0004(10) -0.0097(9)
C30 0.0334(12) 0.0375(12) 0.0286(11) -0.0174(10) -0.0000(10) -0.0080(9)
C31 0.0275(11) 0.0303(11) 0.0221(10) -0.0098(9) -0.0027(9) -0.0025(8)
C32 0.0335(12) 0.0411(13) 0.0257(11) -0.0184(10) 0.0013(9) -0.0101(9)
C33 0.0338(12) 0.0424(13) 0.0266(11) -0.0211(10) 0.0015(10) -0.0058(9)
C34 0.0259(10) 0.0263(10) 0.0225(10) -0.0086(8) -0.0028(8) -0.0029(8)
C35 0.0243(10) 0.0263(10) 0.0247(10) -0.0070(8) -0.0022(9) -0.0015(8)
C36 0.0267(11) 0.0301(11) 0.0235(10) -0.0091(9) 0.0001(9) -0.0038(8)
C37 0.0266(10) 0.0260(10) 0.0224(10) -0.0095(8) -0.0020(8) -0.0015(8)
C38 0.0257(11) 0.0260(10) 0.0298(11) -0.0083(8) -0.0035(9) -0.0034(8)
C39 0.0319(12) 0.0352(12) 0.0336(12) -0.0128(10) -0.0044(10) -0.0050(9)
C40 0.0353(13) 0.0426(14) 0.0471(14) -0.0145(11) -0.0104(11) -0.0111(11)
C41 0.0277(12) 0.0336(13) 0.0625(17) -0.0134(10) -0.0075(12) -0.0059(11)
C42 0.0279(12) 0.0325(12) 0.0458(14) -0.0109(10) 0.0011(11) 0.0007(10)
C43 0.0261(11) 0.0296(11) 0.0333(12) -0.0074(9) -0.0017(9) -0.0008(9)
C44 0.0317(11) 0.0282(11) 0.0226(10) -0.0141(9) -0.0026(9) -0.0017(8)
C45 0.0356(12) 0.0276(11) 0.0280(11) -0.0092(9) -0.0036(10) -0.0045(9)
C46 0.0469(14) 0.0372(13) 0.0302(12) -0.0140(11) -0.0017(11) -0.0110(10)
C47 0.0559(16) 0.0508(15) 0.0299(12) -0.0238(13) -0.0096(12) -0.0104(11)
C48 0.0392(14) 0.0568(16) 0.0366(13) -0.0233(12) -0.0090(11) -0.0074(11)
C49 0.0325(12) 0.0428(13) 0.0286(11) -0.0169(10) -0.0018(10) -0.0050(10)
C50 0.080(5) 0.063(4) 0.051(4) 0.019(4) 0.007(3) 0.000(3)

loop_
_atom_type_symbol
_atom_type_description
_atom_type_scat_dispersion_real
_atom_type_scat_dispersion_imag
_atom_type_scat_source
C C 0.0033 0.0016
;
International Tables for Crystallography
(Vol. C, Tables 4.2.6.8 and 6.1.1.4)
;
N N 0.0061 0.0033
;
International Tables for Crystallography
(Vol. C, Tables 4.2.6.8 and 6.1.1.4)
;
Cl Cl 0.1484 0.1585
;
International Tables for Crystallography
(Vol. C, Tables 4.2.6.8 and 6.1.1.4)
;
H H 0.0000 0.0000
;
International Tables for Crystallography
(Vol. C, Table 6.1.1.4)
;

loop_
_geom_angle_atom_site_label_1
_geom_angle_atom_site_label_2
_geom_angle_atom_site_label_3
_geom_angle
_geom_angle_publ_flag
C1 N1 C13 120.80(16) yes
C1 N1 C28 120.99(16) yes
C13 N1 C28 117.97(16) yes
C34 N2 C35 117.2(2) yes
C34 N3 C37 116.3(2) yes
N1 C1 C2 120.93(17) yes
N1 C1 C6 120.11(17) yes
C2 C1 C6 118.96(18) yes
C1 C2 C3 120.30(19) yes
C2 C3 C4 121.92(19) yes
C3 C4 C5 116.95(19) yes
C3 C4 C14 121.97(18) yes
C5 C4 C14 121.07(18) yes
C4 C5 C6 123.15(18) yes
C1 C6 C5 118.70(17) yes
C1 C6 C7 121.60(17) yes
C5 C6 C7 119.47(17) yes
C6 C7 C8 110.84(16) yes
C6 C7 C16 114.52(18) yes
C6 C7 C27 111.84(18) yes
C8 C7 C16 109.30(17) yes
C8 C7 C27 109.00(18) yes
C16 C7 C27 100.84(17) yes
C7 C8 C9 119.77(17) yes
C7 C8 C13 121.21(16) yes
C9 C8 C13 118.85(18) yes
C8 C9 C10 122.72(18) yes
C9 C10 C11 117.17(18) yes
C9 C10 C15 120.49(19) yes
C11 C10 C15 122.3(2) yes
C10 C11 C12 121.6(2) yes
C11 C12 C13 120.48(19) yes
N1 C13 C8 120.39(17) yes
N1 C13 C12 120.48(17) yes
C8 C13 C12 119.13(17) yes
C7 C16 C17 128.5(2) yes
C7 C16 C21 110.8(2) yes
C17 C16 C21 120.60(19) yes
C16 C17 C18 118.9(2) yes
C17 C18 C19 120.5(3) yes
C18 C19 C20 120.9(2) yes
C19 C20 C21 118.7(2) yes
C16 C21 C20 120.3(2) yes
C16 C21 C22 108.53(17) yes
C20 C21 C22 131.2(2) yes
C21 C22 C23 131.02(18) yes
C21 C22 C27 108.4(2) yes
C23 C22 C27 120.5(2) yes
C22 C23 C24 118.8(2) yes
C23 C24 C25 120.7(3) yes
C24 C25 C26 120.4(2) yes
C25 C26 C27 118.95(19) yes
C7 C27 C22 110.8(2) yes
C7 C27 C26 128.64(18) yes
C22 C27 C26 120.6(2) yes
N1 C28 C29 118.6(2) yes
N1 C28 C33 121.0(2) yes
C29 C28 C33 120.26(19) yes
C28 C29 C30 119.8(3) yes
C29 C30 C31 120.8(3) yes
C30 C31 C32 118.86(19) yes
C30 C31 C34 119.5(2) yes
C32 C31 C34 121.6(2) yes
C31 C32 C33 120.3(2) yes
C28 C33 C32 120.0(3) yes
N2 C34 N3 126.35(18) yes
N2 C34 C31 115.6(2) yes
N3 C34 C31 118.0(2) yes
N2 C35 C36 120.6(2) yes
N2 C35 C38 116.0(2) yes
C36 C35 C38 123.42(18) yes
C35 C36 C37 118.21(19) yes
N3 C37 C36 121.3(2) yes
N3 C37 C44 117.4(2) yes
C36 C37 C44 121.25(18) yes
C35 C38 C39 119.35(19) yes
C35 C38 C43 121.9(2) yes
C39 C38 C43 118.7(2) yes
C38 C39 C40 120.7(2) yes
C39 C40 C41 119.7(3) yes
C40 C41 C42 120.3(3) yes
C41 C42 C43 120.0(2) yes
C38 C43 C42 120.6(2) yes
C37 C44 C45 121.8(2) yes
C37 C44 C49 119.34(18) yes
C45 C44 C49 118.9(2) yes
C44 C45 C46 120.5(2) yes
C45 C46 C47 120.2(2) yes
C46 C47 C48 119.9(3) yes
C47 C48 C49 120.0(3) yes
C44 C49 C48 120.5(2) yes
Cl1 C50 Cl2 113.0(5) yes
Cl1 C50 Cl3 112.4(4) yes
Cl2 C50 Cl3 109.6(5) yes
C1 C2 H2 119.851 no
C3 C2 H2 119.845 no
C2 C3 H3 119.044 no
C4 C3 H3 119.036 no
C4 C5 H5 118.428 no
C6 C5 H5 118.425 no
C8 C9 H9 118.631 no
C10 C9 H9 118.648 no
C10 C11 H11 119.175 no
C12 C11 H11 119.180 no
C11 C12 H12 119.756 no
C13 C12 H12 119.764 no
C4 C14 H14A 109.470 no
C4 C14 H14B 109.465 no
C4 C14 H14C 109.470 no
H14A C14 H14B 109.481 no
H14A C14 H14C 109.469 no
H14B C14 H14C 109.472 no
C10 C15 H15A 109.466 no
C10 C15 H15B 109.472 no
C10 C15 H15C 109.470 no
H15A C15 H15B 109.477 no
H15A C15 H15C 109.471 no
H15B C15 H15C 109.471 no
C16 C17 H17 120.526 no
C18 C17 H17 120.535 no
C17 C18 H18 119.745 no
C19 C18 H18 119.730 no
C18 C19 H19 119.540 no
C20 C19 H19 119.554 no
C19 C20 H20 120.670 no
C21 C20 H20 120.666 no
C22 C23 H23 120.589 no
C24 C23 H23 120.591 no
C23 C24 H24 119.647 no
C25 C24 H24 119.637 no
C24 C25 H25 119.830 no
C26 C25 H25 119.815 no
C25 C26 H26 120.526 no
C27 C26 H26 120.522 no
C28 C29 H29 120.114 no
C30 C29 H29 120.127 no
C29 C30 H30 119.603 no
C31 C30 H30 119.603 no
C31 C32 H32 119.847 no
C33 C32 H32 119.851 no
C28 C33 H33 119.996 no
C32 C33 H33 120.010 no
C35 C36 H36 120.892 no
C37 C36 H36 120.899 no
C38 C39 H39 119.666 no
C40 C39 H39 119.657 no
C39 C40 H40 120.165 no
C41 C40 H40 120.161 no
C40 C41 H41 119.839 no
C42 C41 H41 119.842 no
C41 C42 H42 119.995 no
C43 C42 H42 119.997 no
C38 C43 H43 119.702 no
C42 C43 H43 119.696 no
C44 C45 H45 119.727 no
C46 C45 H45 119.738 no
C45 C46 H46 119.882 no
C47 C46 H46 119.879 no
C46 C47 H47 120.069 no
C48 C47 H47 120.058 no
C47 C48 H48 120.006 no
C49 C48 H48 119.990 no
C44 C49 H49 119.774 no
C48 C49 H49 119.768 no
Cl1 C50 H50 107.199 no
Cl2 C50 H50 107.198 no
Cl3 C50 H50 107.204 no

loop_
_geom_bond_atom_site_label_1
_geom_bond_atom_site_label_2
_geom_bond_distance
_geom_bond_publ_flag
Cl1 C50 1.745(10) yes
Cl2 C50 1.759(7) yes
Cl3 C50 1.721(9) yes
N1 C1 1.407(3) yes
N1 C13 1.405(2) yes
N1 C28 1.437(2) yes
N2 C34 1.334(3) yes
N2 C35 1.345(2) yes
N3 C34 1.343(3) yes
N3 C37 1.346(2) yes
C1 C2 1.402(3) yes
C1 C6 1.399(3) yes
C2 C3 1.379(3) yes
C3 C4 1.390(3) yes
C4 C5 1.383(3) yes
C4 C14 1.509(3) yes
C5 C6 1.393(3) yes
C6 C7 1.512(3) yes
C7 C8 1.533(3) yes
C7 C16 1.524(3) yes
C7 C27 1.534(4) yes
C8 C9 1.398(3) yes
C8 C13 1.392(3) yes
C9 C10 1.384(3) yes
C10 C11 1.392(3) yes
C10 C15 1.504(3) yes
C11 C12 1.378(3) yes
C12 C13 1.399(3) yes
C16 C17 1.386(4) yes
C16 C21 1.401(3) yes
C17 C18 1.390(3) yes
C18 C19 1.391(4) yes
C19 C20 1.389(4) yes
C20 C21 1.394(3) yes
C21 C22 1.471(4) yes
C22 C23 1.382(4) yes
C22 C27 1.398(3) yes
C23 C24 1.385(4) yes
C24 C25 1.394(3) yes
C25 C26 1.387(4) yes
C26 C27 1.381(4) yes
C28 C29 1.382(4) yes
C28 C33 1.385(4) yes
C29 C30 1.388(3) yes
C30 C31 1.394(4) yes
C31 C32 1.394(4) yes
C31 C34 1.482(3) yes
C32 C33 1.392(3) yes
C35 C36 1.392(3) yes
C35 C38 1.480(4) yes
C36 C37 1.389(4) yes
C37 C44 1.483(3) yes
C38 C39 1.393(4) yes
C38 C43 1.395(3) yes
C39 C40 1.387(4) yes
C40 C41 1.385(4) yes
C41 C42 1.381(4) yes
C42 C43 1.383(4) yes
C44 C45 1.390(3) yes
C44 C49 1.395(3) yes
C45 C46 1.388(4) yes
C46 C47 1.378(4) yes
C47 C48 1.390(3) yes
C48 C49 1.386(4) yes
C2 H2 0.950 no
C3 H3 0.950 no
C5 H5 0.950 no
C9 H9 0.950 no
C11 H11 0.950 no
C12 H12 0.950 no
C14 H14A 0.980 no
C14 H14B 0.980 no
C14 H14C 0.980 no
C15 H15A 0.980 no
C15 H15B 0.980 no
C15 H15C 0.980 no
C17 H17 0.950 no
C18 H18 0.950 no
C19 H19 0.950 no
C20 H20 0.950 no
C23 H23 0.950 no
C24 H24 0.950 no
C25 H25 0.950 no
C26 H26 0.950 no
C29 H29 0.950 no
C30 H30 0.950 no
C32 H32 0.950 no
C33 H33 0.950 no
C36 H36 0.950 no
C39 H39 0.950 no
C40 H40 0.950 no
C41 H41 0.950 no
C42 H42 0.950 no
C43 H43 0.950 no
C45 H45 0.950 no
C46 H46 0.950 no
C47 H47 0.950 no
C48 H48 0.950 no
C49 H49 0.950 no
C50 H50 1.000 no

loop_
_geom_contact_atom_site_label_1
_geom_contact_atom_site_label_2
_geom_contact_distance
_geom_contact_publ_flag
_geom_contact_site_symmetry_2
N1 C7 2.901(3) no .
N2 C30 2.785(3) no .
N2 C37 2.733(3) no .
N2 C39 2.767(3) no .
N3 C32 2.880(3) no .
N3 C35 2.748(3) no .
N3 C49 2.854(3) no .
C1 C4 2.822(3) no .
C1 C8 2.843(3) no .
C1 C27 3.464(3) no .
C1 C29 3.415(3) no .
C1 C33 3.255(3) no .
C2 C5 2.747(3) no .
C2 C28 2.871(3) no .
C2 C33 3.305(3) no .
C3 C6 2.776(3) no .
C5 C16 2.971(3) no .
C5 C17 3.462(3) no .
C5 C27 3.195(3) no .
C6 C13 2.841(3) no .
C6 C17 3.237(3) no .
C6 C21 3.587(3) no .
C6 C22 3.568(3) no .
C6 C26 3.160(4) no .
C8 C11 2.776(3) no .
C8 C17 3.244(3) no .
C8 C21 3.357(3) no .
C8 C22 3.369(3) no .
C8 C26 3.268(4) no .
C9 C12 2.747(3) no .
C9 C16 2.862(3) no .
C9 C17 3.466(3) no .
C9 C21 3.387(3) no .
C9 C22 3.564(3) no .
C9 C27 3.159(3) no .
C10 C13 2.818(3) no .
C12 C28 2.795(3) no .
C12 C29 3.313(3) no .
C12 C33 3.432(3) no .
C13 C27 3.441(3) no .
C13 C29 3.180(3) no .
C13 C33 3.331(3) no .
C16 C19 2.767(3) no .
C17 C20 2.810(3) no .
C18 C21 2.772(4) no .
C20 C23 3.296(4) no .
C22 C25 2.764(4) no .
C23 C26 2.803(3) no .
C24 C27 2.760(4) no .
C28 C31 2.787(3) no .
C29 C32 2.778(4) no .
C30 C33 2.769(4) no .
C34 C36 2.663(3) no .
C36 C43 2.998(4) no .
C36 C45 2.997(4) no .
C38 C41 2.784(4) no .
C39 C42 2.769(3) no .
C40 C43 2.771(4) no .
C44 C47 2.788(4) no .
C45 C48 2.769(4) no .
C46 C49 2.769(3) no .
N2 C23 3.444(3) no 2_666
C14 C49 3.579(4) no 2_656
C18 C44 3.389(3) no 1_456
C18 C45 3.359(3) no 1_456
C20 C38 3.590(3) no 2_666
C23 N2 3.444(3) no 2_666
C23 C34 3.447(3) no 2_666
C24 C34 3.532(3) no 2_666
C34 C23 3.447(3) no 2_666
C34 C24 3.532(3) no 2_666
C37 C45 3.374(3) no 2_755
C38 C20 3.590(3) no 2_666
C44 C18 3.389(3) no 1_654
C45 C18 3.359(3) no 1_654
C45 C37 3.374(3) no 2_755
C49 C14 3.579(4) no 2_656
N1 H2 2.6265 no .
N1 H12 2.6117 no .
N1 H26 3.2779 no .
N1 H29 2.5856 no .
N1 H33 2.6342 no .
N2 H30 2.4727 no .
N2 H36 3.2350 no .
N2 H39 2.4398 no .
N3 H32 2.6084 no .
N3 H36 3.2403 no .
N3 H49 2.5634 no .
C1 H3 3.2648 no .
C1 H5 3.2537 no .
C1 H26 3.2075 no .
C1 H29 3.4768 no .
C1 H33 3.2026 no .
C2 H33 3.2202 no .
C3 H5 3.2218 no .
C3 H14A 3.2876 no .
C3 H14B 2.6538 no .
C3 H14C 2.9516 no .
C4 H2 3.2721 no .
C5 H3 3.2246 no .
C5 H14A 2.6031 no .
C5 H14B 3.2489 no .
C5 H14C 2.9893 no .
C5 H17 3.3870 no .
C6 H2 3.2725 no .
C6 H17 3.1134 no .
C6 H26 3.0370 no .
C7 H5 2.6364 no .
C7 H9 2.6628 no .
C7 H17 2.8440 no .
C7 H26 2.8472 no .
C8 H12 3.2643 no .
C8 H17 3.2787 no .
C8 H26 3.2798 no .
C9 H11 3.2297 no .
C9 H15A 2.9868 no .
C9 H15B 3.2361 no .
C9 H15C 2.5839 no .
C10 H12 3.2703 no .
C11 H9 3.2277 no .
C11 H15A 2.9439 no .
C11 H15B 2.6631 no .
C11 H15C 3.2924 no .
C12 H29 3.4457 no .
C13 H9 3.2541 no .
C13 H11 3.2635 no .
C13 H26 3.4329 no .
C13 H29 3.1849 no .
C13 H33 3.4356 no .
C14 H3 2.6874 no .
C14 H5 2.6539 no .
C15 H9 2.6432 no .
C15 H11 2.6955 no .
C16 H5 2.6382 no .
C16 H9 2.5220 no .
C16 H18 3.2500 no .
C16 H20 3.2849 no .
C17 H5 3.1130 no .
C17 H9 3.1331 no .
C17 H19 3.2669 no .
C18 H20 3.2768 no .
C19 H17 3.2735 no .
C20 H9 3.4645 no .
C20 H18 3.2706 no .
C20 H23 3.1288 no .
C21 H5 3.2867 no .
C21 H9 2.7546 no .
C21 H17 3.2806 no .
C21 H19 3.2525 no .
C21 H23 2.8468 no .
C22 H5 3.5438 no .
C22 H9 3.1223 no .
C22 H20 2.8611 no .
C22 H24 3.2410 no .
C22 H26 3.2734 no .
C23 H20 3.1362 no .
C23 H25 3.2690 no .
C24 H26 3.2730 no .
C25 H23 3.2750 no .
C26 H24 3.2666 no .
C27 H5 3.1520 no .
C27 H9 3.1059 no .
C27 H23 3.2741 no .
C27 H25 3.2437 no .
C28 H2 2.5405 no .
C28 H12 2.4495 no .
C28 H30 3.2509 no .
C28 H32 3.2610 no .
C29 H2 3.3537 no .
C29 H12 2.8665 no .
C29 H33 3.2557 no .
C30 H12 3.5572 no .
C30 H32 3.2603 no .
C31 H29 3.2749 no .
C31 H33 3.2724 no .
C32 H12 3.5738 no .
C32 H30 3.2586 no .
C33 H2 2.7437 no .
C33 H12 2.8878 no .
C33 H29 3.2570 no .
C34 H30 2.6342 no .
C34 H32 2.6800 no .
C35 H39 2.6307 no .
C35 H43 2.6832 no .
C36 H43 2.6982 no .
C36 H45 2.7404 no .
C37 H45 2.6778 no .
C37 H49 2.6355 no .
C38 H36 2.7273 no .
C38 H40 3.2731 no .
C38 H42 3.2697 no .
C39 H41 3.2542 no .
C39 H43 3.2586 no .
C40 H42 3.2551 no .
C41 H39 3.2528 no .
C41 H43 3.2491 no .
C42 H40 3.2555 no .
C43 H36 2.7329 no .
C43 H39 3.2586 no .
C43 H41 3.2501 no .
C44 H36 2.6842 no .
C44 H46 3.2677 no .
C44 H48 3.2701 no .
C45 H36 2.7474 no .
C45 H47 3.2561 no .
C45 H49 3.2574 no .
C46 H48 3.2523 no .
C47 H45 3.2524 no .
C47 H49 3.2605 no .
C48 H46 3.2534 no .
C49 H45 3.2577 no .
C49 H47 3.2617 no .
H2 H3 2.3134 no .
H2 H33 2.7665 no .
H3 H14A 3.5620 no .
H3 H14B 2.5042 no .
H3 H14C 3.0142 no .
H5 H14A 2.4118 no .
H5 H14B 3.4948 no .
H5 H14C 3.0648 no .
H5 H17 3.2437 no .
H9 H15A 3.0714 no .
H9 H15B 3.4765 no .
H9 H15C 2.3853 no .
H9 H17 3.5622 no .
H11 H12 2.3131 no .
H11 H15A 3.0074 no .
H11 H15B 2.5245 no .
H11 H15C 3.5749 no .
H12 H29 3.1991 no .
H12 H33 3.2338 no .
H17 H18 2.3438 no .
H18 H19 2.3304 no .
H19 H20 2.3420 no .
H20 H23 2.7033 no .
H23 H24 2.3385 no .
H24 H25 2.3367 no .
H25 H26 2.3419 no .
H26 H29 3.2811 no .
H29 H30 2.3340 no .
H30 H39 3.2663 no .
H32 H33 2.3397 no .
H36 H43 2.1770 no .
H36 H45 2.3005 no .
H39 H40 2.3349 no .
H40 H41 2.3346 no .
H41 H42 2.3282 no .
H42 H43 2.3287 no .
H45 H46 2.3325 no .
H46 H47 2.3269 no .
H47 H48 2.3409 no .
H48 H49 2.3326 no .
Cl1 H17 3.3885 no .
N2 H23 3.1898 no 2_666
N2 H46 3.2681 no 2_755
N3 H14C 3.0218 no 2_656
N3 H23 3.4723 no 2_666
N3 H24 3.2129 no 2_666
N3 H41 3.3999 no 1_455
N3 H45 3.2531 no 2_755
N3 H46 3.2662 no 2_755
C2 H33 3.5458 no 2_656
C2 H47 3.2602 no 1_556
C3 H32 3.1539 no 2_656
C3 H33 3.2150 no 2_656
C3 H47 2.9212 no 1_556
C3 H48 3.5677 no 1_556
C4 H32 3.1446 no 2_656
C4 H47 3.3594 no 1_556
C4 H48 3.0239 no 1_556
C5 H43 3.3979 no 1_456
C5 H48 3.1057 no 1_556
C8 H15A 2.9221 no 2_566
C9 H15A 2.9627 no 2_566
C9 H29 3.3441 no 2_666
C9 H30 2.9035 no 2_666
C10 H15A 3.2212 no 2_566
C10 H29 2.9817 no 2_666
C10 H30 3.1428 no 2_666
C11 H15A 3.3775 no 2_566
C11 H26 3.4572 no 2_666
C11 H29 3.0218 no 2_666
C12 H15A 3.3291 no 2_566
C12 H25 3.4890 no 2_666
C12 H26 3.5025 no 2_666
C12 H29 3.4376 no 2_666
C12 H40 3.2918 no 1_455
C13 H15A 3.1173 no 2_566
C14 H14A 3.5113 no 2_657
C14 H32 3.1375 no 2_656
C14 H48 3.3225 no 1_556
C14 H49 3.2304 no 2_656
C15 H17 3.1297 no 2_566
C15 H29 3.5272 no 2_666
C15 H30 3.2606 no 2_666
C16 H43 3.5530 no 1_456
C17 H11 3.2198 no 2_566
C17 H15A 3.2908 no 2_566
C17 H15B 3.3762 no 2_566
C18 H11 2.9621 no 2_566
C18 H25 3.4982 no 1_455
C18 H36 3.5055 no 1_456
C19 H23 2.9060 no 2_567
C19 H25 3.4514 no 1_455
C19 H36 3.5185 no 1_456
C20 H20 3.1713 no 2_567
C20 H23 2.8777 no 2_567
C20 H43 3.5030 no 1_456
C21 H43 3.1045 no 1_456
C22 H30 3.5090 no 2_666
C22 H42 3.4604 no 1_456
C22 H43 3.1831 no 1_456
C23 H19 3.1245 no 2_567
C23 H20 3.1551 no 2_567
C23 H42 3.1930 no 1_456
C23 H43 3.5832 no 1_456
C24 H19 3.3510 no 2_567
C24 H41 2.8945 no 2_766
C24 H42 3.1299 no 1_456
C25 H12 3.1880 no 2_666
C25 H41 3.1161 no 2_766
C25 H42 3.3819 no 1_456
C26 H12 3.4005 no 2_666
C26 H48 3.5750 no 1_556
C30 H15C 3.4470 no 2_666
C32 H14C 3.3753 no 2_656
C32 H40 3.2116 no 1_455
C32 H41 3.3569 no 1_455
C33 H3 3.5048 no 2_656
C33 H40 2.9173 no 1_455
C34 H23 3.3243 no 2_666
C34 H24 3.4824 no 2_666
C34 H46 3.1053 no 2_755
C35 H20 3.5258 no 2_666
C35 H23 3.0813 no 2_666
C35 H46 3.5664 no 2_755
C36 H23 3.1817 no 2_666
C37 H23 3.3888 no 2_666
C37 H45 3.0917 no 2_755
C37 H46 3.5375 no 2_755
C38 H14B 3.2789 no 2_756
C38 H20 3.0053 no 2_666
C39 H3 3.1566 no 2_756
C39 H14B 3.3295 no 2_756
C39 H15C 3.4824 no 2_666
C39 H20 3.4767 no 2_666
C40 H3 3.1527 no 2_756
C40 H12 3.5604 no 1_655
C40 H14B 3.2777 no 2_756
C40 H32 3.5210 no 1_655
C40 H33 3.4563 no 1_655
C41 H14B 3.1453 no 2_756
C41 H14C 3.3110 no 2_756
C41 H19 3.2643 no 2_666
C41 H24 3.1206 no 2_766
C41 H25 3.2767 no 2_766
C41 H32 3.5163 no 1_655
C41 H49 3.0595 no 1_655
C42 H14B 3.1029 no 2_756
C42 H14C 3.5911 no 2_756
C42 H19 3.3395 no 2_666
C42 H20 3.3182 no 2_666
C42 H48 3.4567 no 1_655
C42 H49 2.9166 no 1_655
C43 H5 3.3931 no 1_654
C43 H14B 3.1626 no 2_756
C43 H20 2.9059 no 2_666
C44 H14C 3.5332 no 2_656
C44 H18 3.0654 no 1_654
C44 H45 3.1374 no 2_755
C45 H17 3.5341 no 1_654
C45 H18 3.0742 no 1_654
C45 H45 3.3363 no 2_755
C46 H17 3.4217 no 1_654
C46 H18 3.1066 no 1_654
C47 H18 3.1209 no 1_654
C48 H14A 3.5939 no 2_656
C48 H18 3.1045 no 1_654
C48 H42 3.3290 no 1_455
C49 H14A 3.4517 no 2_656
C49 H14C 2.9554 no 2_656
C49 H18 3.0860 no 1_654
C49 H42 3.1664 no 1_455
H2 H33 3.4055 no 2_656
H2 H47 3.5105 no 1_556
H3 C33 3.5048 no 2_656
H3 C39 3.1566 no 2_756
H3 C40 3.1527 no 2_756
H3 H32 3.0408 no 2_656
H3 H33 2.8045 no 2_656
H3 H39 3.1249 no 2_756
H3 H40 3.1321 no 2_756
H3 H47 2.9529 no 1_556
H5 C43 3.3931 no 1_456
H5 H36 2.8664 no 1_456
H5 H43 2.5448 no 1_456
H5 H45 3.3276 no 1_456
H5 H48 3.2782 no 1_556
H9 H15A 3.3856 no 2_566
H9 H30 2.7197 no 2_666
H9 H39 3.4315 no 2_666
H11 C17 3.2198 no 2_566
H11 C18 2.9621 no 2_566
H11 H17 3.1930 no 2_566
H11 H18 2.7418 no 2_566
H11 H25 3.0454 no 2_666
H11 H26 3.0706 no 2_666
H11 H29 3.3171 no 2_666
H12 C25 3.1880 no 2_666
H12 C26 3.4005 no 2_666
H12 C40 3.5604 no 1_455
H12 H25 2.7779 no 2_666
H12 H26 3.1693 no 2_666
H12 H40 2.7355 no 1_455
H14A C14 3.5113 no 2_657
H14A C48 3.5939 no 2_656
H14A C49 3.4517 no 2_656
H14A H14A 2.9909 no 2_657
H14A H14B 3.1187 no 2_657
H14A H36 3.5133 no 1_456
H14A H43 3.3283 no 1_456
H14A H48 3.0750 no 1_556
H14A H49 3.3531 no 2_656
H14B C38 3.2789 no 2_756
H14B C39 3.3295 no 2_756
H14B C40 3.2777 no 2_756
H14B C41 3.1453 no 2_756
H14B C42 3.1029 no 2_756
H14B C43 3.1626 no 2_756
H14B H14A 3.1187 no 2_657
H14B H32 3.4892 no 2_656
H14B H42 3.5660 no 2_756
H14B H47 3.5246 no 1_556
H14B H48 3.2898 no 1_556
H14B H49 3.3381 no 2_656
H14C N3 3.0218 no 2_656
H14C C32 3.3753 no 2_656
H14C C41 3.3110 no 2_756
H14C C42 3.5911 no 2_756
H14C C44 3.5332 no 2_656
H14C C49 2.9554 no 2_656
H14C H32 2.4547 no 2_656
H14C H41 3.3385 no 2_756
H14C H45 3.4377 no 1_456
H14C H49 2.5372 no 2_656
H15A C8 2.9221 no 2_566
H15A C9 2.9627 no 2_566
H15A C10 3.2212 no 2_566
H15A C11 3.3775 no 2_566
H15A C12 3.3291 no 2_566
H15A C13 3.1173 no 2_566
H15A C17 3.2908 no 2_566
H15A H9 3.3856 no 2_566
H15A H17 2.7439 no 2_566
H15B C17 3.3762 no 2_566
H15B H17 2.6688 no 2_566
H15B H29 3.2976 no 2_666
H15B H30 3.4608 no 2_666
H15C C30 3.4470 no 2_666
H15C C39 3.4824 no 2_666
H15C H30 2.7244 no 2_666
H15C H39 2.6713 no 2_666
H17 Cl1 3.3885 no .
H17 C15 3.1297 no 2_566
H17 C45 3.5341 no 1_456
H17 C46 3.4217 no 1_456
H17 H11 3.1930 no 2_566
H17 H15A 2.7439 no 2_566
H17 H15B 2.6688 no 2_566
H17 H45 3.5411 no 1_456
H17 H46 3.3542 no 1_456
H18 C44 3.0654 no 1_456
H18 C45 3.0742 no 1_456
H18 C46 3.1066 no 1_456
H18 C47 3.1209 no 1_456
H18 C48 3.1045 no 1_456
H18 C49 3.0860 no 1_456
H18 H11 2.7418 no 2_566
H18 H25 3.0607 no 1_455
H18 H45 3.5934 no 1_456
H19 C23 3.1245 no 2_567
H19 C24 3.3510 no 2_567
H19 C41 3.2643 no 2_666
H19 C42 3.3395 no 2_666
H19 H23 2.5473 no 2_567
H19 H24 2.9749 no 2_567
H19 H25 2.9480 no 1_455
H19 H41 3.4212 no 2_666
H19 H42 3.5213 no 2_666
H20 C20 3.1713 no 2_567
H20 C23 3.1551 no 2_567
H20 C35 3.5258 no 2_666
H20 C38 3.0053 no 2_666
H20 C39 3.4767 no 2_666
H20 C42 3.3182 no 2_666
H20 C43 2.9059 no 2_666
H20 H20 2.5329 no 2_567
H20 H23 2.4937 no 2_567
H20 H43 3.1349 no 2_666
H23 N2 3.1898 no 2_666
H23 N3 3.4723 no 2_666
H23 C19 2.9060 no 2_567
H23 C20 2.8777 no 2_567
H23 C34 3.3243 no 2_666
H23 C35 3.0813 no 2_666
H23 C36 3.1817 no 2_666
H23 C37 3.3888 no 2_666
H23 H19 2.5473 no 2_567
H23 H20 2.4937 no 2_567
H23 H42 3.5705 no 1_456
H24 N3 3.2129 no 2_666
H24 C34 3.4824 no 2_666
H24 C41 3.1206 no 2_766
H24 H19 2.9749 no 2_567
H24 H41 2.2495 no 2_766
H24 H42 3.4586 no 1_456
H24 H42 3.4484 no 2_766
H24 H49 3.1690 no 2_666
H25 C12 3.4890 no 2_666
H25 C18 3.4982 no 1_655
H25 C19 3.4514 no 1_655
H25 C41 3.2767 no 2_766
H25 H11 3.0454 no 2_666
H25 H12 2.7779 no 2_666
H25 H18 3.0607 no 1_655
H25 H19 2.9480 no 1_655
H25 H40 3.4778 no 2_766
H25 H41 2.7054 no 2_766
H26 C11 3.4572 no 2_666
H26 C12 3.5025 no 2_666
H26 H11 3.0706 no 2_666
H26 H12 3.1693 no 2_666
H26 H48 3.5191 no 1_556
H29 C9 3.3441 no 2_666
H29 C10 2.9817 no 2_666
H29 C11 3.0218 no 2_666
H29 C12 3.4376 no 2_666
H29 C15 3.5272 no 2_666
H29 H11 3.3171 no 2_666
H29 H15B 3.2976 no 2_666
H30 C9 2.9035 no 2_666
H30 C10 3.1428 no 2_666
H30 C15 3.2606 no 2_666
H30 C22 3.5090 no 2_666
H30 H9 2.7197 no 2_666
H30 H15B 3.4608 no 2_666
H30 H15C 2.7244 no 2_666
H32 C3 3.1539 no 2_656
H32 C4 3.1446 no 2_656
H32 C14 3.1375 no 2_656
H32 C40 3.5210 no 1_455
H32 C41 3.5163 no 1_455
H32 H3 3.0408 no 2_656
H32 H14B 3.4892 no 2_656
H32 H14C 2.4547 no 2_656
H32 H40 3.2076 no 1_455
H32 H41 3.1753 no 1_455
H33 C2 3.5458 no 2_656
H33 C3 3.2150 no 2_656
H33 C40 3.4563 no 1_455
H33 H2 3.4055 no 2_656
H33 H3 2.8045 no 2_656
H33 H40 2.7041 no 1_455
H36 C18 3.5055 no 1_654
H36 C19 3.5185 no 1_654
H36 H5 2.8664 no 1_654
H36 H14A 3.5133 no 1_654
H39 H3 3.1249 no 2_756
H39 H9 3.4315 no 2_666
H39 H15C 2.6713 no 2_666
H40 C12 3.2918 no 1_655
H40 C32 3.2116 no 1_655
H40 C33 2.9173 no 1_655
H40 H3 3.1321 no 2_756
H40 H12 2.7355 no 1_655
H40 H25 3.4778 no 2_766
H40 H32 3.2076 no 1_655
H40 H33 2.7041 no 1_655
H41 N3 3.3999 no 1_655
H41 C24 2.8945 no 2_766
H41 C25 3.1161 no 2_766
H41 C32 3.3569 no 1_655
H41 H14C 3.3385 no 2_756
H41 H19 3.4212 no 2_666
H41 H24 2.2495 no 2_766
H41 H25 2.7054 no 2_766
H41 H32 3.1753 no 1_655
H41 H49 2.7404 no 1_655
H42 C22 3.4604 no 1_654
H42 C23 3.1930 no 1_654
H42 C24 3.1299 no 1_654
H42 C25 3.3819 no 1_654
H42 C48 3.3290 no 1_655
H42 C49 3.1664 no 1_655
H42 H14B 3.5660 no 2_756
H42 H19 3.5213 no 2_666
H42 H23 3.5705 no 1_654
H42 H24 3.4586 no 1_654
H42 H24 3.4484 no 2_766
H42 H48 2.8161 no 1_655
H42 H49 2.4823 no 1_655
H43 C5 3.3979 no 1_654
H43 C16 3.5530 no 1_654
H43 C20 3.5030 no 1_654
H43 C21 3.1045 no 1_654
H43 C22 3.1831 no 1_654
H43 C23 3.5832 no 1_654
H43 H5 2.5448 no 1_654
H43 H14A 3.3283 no 1_654
H43 H20 3.1349 no 2_666
H45 N3 3.2531 no 2_755
H45 C37 3.0917 no 2_755
H45 C44 3.1374 no 2_755
H45 C45 3.3363 no 2_755
H45 H5 3.3276 no 1_654
H45 H14C 3.4377 no 1_654
H45 H17 3.5411 no 1_654
H45 H18 3.5934 no 1_654
H45 H45 3.3279 no 2_755
H46 N2 3.2681 no 2_755
H46 N3 3.2662 no 2_755
H46 C34 3.1053 no 2_755
H46 C35 3.5664 no 2_755
H46 C37 3.5375 no 2_755
H46 H17 3.3542 no 1_654
H47 C2 3.2602 no 1_554
H47 C3 2.9212 no 1_554
H47 C4 3.3594 no 1_554
H47 H2 3.5105 no 1_554
H47 H3 2.9529 no 1_554
H47 H14B 3.5246 no 1_554
H48 C3 3.5677 no 1_554
H48 C4 3.0239 no 1_554
H48 C5 3.1057 no 1_554
H48 C14 3.3225 no 1_554
H48 C26 3.5750 no 1_554
H48 C42 3.4567 no 1_455
H48 H5 3.2782 no 1_554
H48 H14A 3.0750 no 1_554
H48 H14B 3.2898 no 1_554
H48 H26 3.5191 no 1_554
H48 H42 2.8161 no 1_455
H49 C14 3.2304 no 2_656
H49 C41 3.0595 no 1_455
H49 C42 2.9166 no 1_455
H49 H14A 3.3531 no 2_656
H49 H14B 3.3381 no 2_656
H49 H14C 2.5372 no 2_656
H49 H24 3.1690 no 2_666
H49 H41 2.7404 no 1_455
H49 H42 2.4823 no 1_455

loop_
_geom_torsion_atom_site_label_1
_geom_torsion_atom_site_label_2
_geom_torsion_atom_site_label_3
_geom_torsion_atom_site_label_4
_geom_torsion
_geom_torsion_publ_flag
C1 N1 C13 C8 13.2(4) no
C1 N1 C13 C12 -166.0(2) no
C13 N1 C1 C2 167.8(2) no
C13 N1 C1 C6 -13.0(4) no
C1 N1 C28 C29 -105.3(2) no
C1 N1 C28 C33 79.3(3) no
C28 N1 C1 C2 -6.4(4) no
C28 N1 C1 C6 172.8(2) no
C13 N1 C28 C29 80.4(3) no
C13 N1 C28 C33 -95.0(2) no
C28 N1 C13 C8 -172.5(2) no
C28 N1 C13 C12 8.4(3) no
C34 N2 C35 C36 -1.2(3) no
C34 N2 C35 C38 176.98(14) no
C35 N2 C34 N3 2.2(3) no
C35 N2 C34 C31 -175.93(14) no
C34 N3 C37 C36 -1.2(2) no
C34 N3 C37 C44 -179.53(14) no
C37 N3 C34 N2 -1.0(3) no
C37 N3 C34 C31 177.12(14) no
N1 C1 C2 C3 179.0(2) no
N1 C1 C6 C5 179.8(2) no
N1 C1 C6 C7 -5.7(4) no
C2 C1 C6 C5 -0.9(4) no
C2 C1 C6 C7 173.6(2) no
C6 C1 C2 C3 -0.2(4) no
C1 C2 C3 C4 0.8(4) no
C2 C3 C4 C5 -0.2(4) no
C2 C3 C4 C14 -179.2(2) no
C3 C4 C5 C6 -1.0(4) no
C14 C4 C5 C6 178.0(2) no
C4 C5 C6 C1 1.6(4) no
C4 C5 C6 C7 -173.0(2) no
C1 C6 C7 C8 21.4(3) no
C1 C6 C7 C16 145.6(2) no
C1 C6 C7 C27 -100.5(2) no
C5 C6 C7 C8 -164.2(2) no
C5 C6 C7 C16 -40.0(3) no
C5 C6 C7 C27 73.9(3) no
C6 C7 C8 C9 163.6(2) no
C6 C7 C8 C13 -21.2(3) no
C6 C7 C16 C17 -55.9(3) no
C6 C7 C16 C21 128.53(18) no
C6 C7 C27 C22 -129.51(15) no
C6 C7 C27 C26 51.0(2) no
C8 C7 C16 C17 69.2(2) no
C8 C7 C16 C21 -106.43(19) no
C16 C7 C8 C9 36.4(3) no
C16 C7 C8 C13 -148.3(2) no
C8 C7 C27 C22 107.58(16) no
C8 C7 C27 C26 -71.9(2) no
C27 C7 C8 C9 -72.9(2) no
C27 C7 C8 C13 102.3(2) no
C16 C7 C27 C22 -7.37(18) no
C16 C7 C27 C26 173.12(16) no
C27 C7 C16 C17 -176.11(16) no
C27 C7 C16 C21 8.29(18) no
C7 C8 C9 C10 175.2(2) no
C7 C8 C13 N1 5.2(4) no
C7 C8 C13 C12 -175.6(2) no
C9 C8 C13 N1 -179.5(2) no
C9 C8 C13 C12 -0.3(4) no
C13 C8 C9 C10 -0.2(4) no
C8 C9 C10 C11 0.2(4) no
C8 C9 C10 C15 -179.0(2) no
C9 C10 C11 C12 0.2(4) no
C15 C10 C11 C12 179.5(2) no
C10 C11 C12 C13 -0.7(4) no
C11 C12 C13 N1 179.9(2) no
C11 C12 C13 C8 0.8(4) no
C7 C16 C17 C18 -173.30(16) no
C7 C16 C21 C20 173.09(14) no
C7 C16 C21 C22 -6.5(2) no
C17 C16 C21 C20 -2.9(3) no
C17 C16 C21 C22 177.54(16) no
C21 C16 C17 C18 1.9(3) no
C16 C17 C18 C19 0.6(3) no
C17 C18 C19 C20 -2.1(3) no
C18 C19 C20 C21 1.1(3) no
C19 C20 C21 C16 1.4(3) no
C19 C20 C21 C22 -179.21(17) no
C16 C21 C22 C23 -176.07(17) no
C16 C21 C22 C27 1.5(2) no
C20 C21 C22 C23 4.5(3) no
C20 C21 C22 C27 -178.01(18) no
C21 C22 C23 C24 175.17(17) no
C21 C22 C27 C7 4.1(2) no
C21 C22 C27 C26 -176.39(15) no
C23 C22 C27 C7 -178.11(15) no
C23 C22 C27 C26 1.4(3) no
C27 C22 C23 C24 -2.1(3) no
C22 C23 C24 C25 1.2(3) no
C23 C24 C25 C26 0.5(3) no
C24 C25 C26 C27 -1.1(3) no
C25 C26 C27 C7 179.67(17) no
C25 C26 C27 C22 0.2(3) no
N1 C28 C29 C30 -174.24(15) no
N1 C28 C33 C32 173.74(15) no
C29 C28 C33 C32 -1.6(3) no
C33 C28 C29 C30 1.2(3) no
C28 C29 C30 C31 0.1(3) no
C29 C30 C31 C32 -1.1(3) no
C29 C30 C31 C34 177.38(17) no
C30 C31 C32 C33 0.7(3) no
C30 C31 C34 N2 22.4(2) no
C30 C31 C34 N3 -155.94(17) no
C32 C31 C34 N2 -159.22(17) no
C32 C31 C34 N3 22.5(3) no
C34 C31 C32 C33 -177.74(15) no
C31 C32 C33 C28 0.6(3) no
N2 C35 C36 C37 -0.7(3) no
N2 C35 C38 C39 13.6(2) no
N2 C35 C38 C43 -163.85(16) no
C36 C35 C38 C39 -168.22(16) no
C36 C35 C38 C43 14.3(3) no
C38 C35 C36 C37 -178.82(15) no
C35 C36 C37 N3 2.0(3) no
C35 C36 C37 C44 -179.72(15) no
N3 C37 C44 C45 -152.13(17) no
N3 C37 C44 C49 29.6(3) no
C36 C37 C44 C45 29.6(3) no
C36 C37 C44 C49 -148.73(18) no
C35 C38 C39 C40 -177.90(16) no
C35 C38 C43 C42 178.04(16) no
C39 C38 C43 C42 0.6(3) no
C43 C38 C39 C40 -0.3(3) no
C38 C39 C40 C41 -0.8(3) no
C39 C40 C41 C42 1.8(3) no
C40 C41 C42 C43 -1.6(3) no
C41 C42 C43 C38 0.4(3) no
C37 C44 C45 C46 -177.74(17) no
C37 C44 C49 C48 177.05(18) no
C45 C44 C49 C48 -1.3(3) no
C49 C44 C45 C46 0.5(3) no
C44 C45 C46 C47 0.2(3) no
C45 C46 C47 C48 -0.2(4) no
C46 C47 C48 C49 -0.5(4) no
C47 C48 C49 C44 1.3(4) no
